data_7050373
loop_
_publ_author_name
O.G.Barton
M.Schmidtmann
A.Muller
J.Mattay

_publ_section_title
;
Diaminotriazine substituted 1,3-alternate Calix[4]arenes
;
_journal_name_full 'New J.Chem.(Nouv.J.Chim.)'
_journal_year 2004
_chemical_formula_sum 'C72 H104 N20 O16'
_chemical_formula_weight 1505.75
_space_group_IT_number 2
_symmetry_cell_setting triclinic
_symmetry_space_group_name_Hall '-P 1'
_symmetry_space_group_name_H-M 'P -1'
_atom_sites_solution_hydrogens geom
_atom_sites_solution_primary direct
_atom_sites_solution_secondary difmap
_cell_angle_alpha 84.7460(10)
_cell_angle_beta 81.8940(10)
_cell_angle_gamma 72.1310(10)
_cell_formula_units_Z 2
_cell_length_a 14.2874(6)
_cell_length_b 14.6477(6)
_cell_length_c 20.2360(8)
_cell_measurement_reflns_used 8170
_cell_measurement_temperature 183(2)
_cell_measurement_theta_max 26.99
_cell_measurement_theta_min 1.72
_cell_volume 3985.1(3)
_diffrn_ambient_temperature 183(2)
_diffrn_detector_area_resol_mean ?
_diffrn_measurement_device_type 'Bruker AXS SMART'
_diffrn_measurement_method omega-scan
_diffrn_radiation_monochromator graphite
_diffrn_radiation_source 'fine-focus sealed tube'
_diffrn_radiation_type MoK\a
_diffrn_radiation_wavelength 0.71073
_diffrn_reflns_av_R_equivalents 0.0244
_diffrn_reflns_av_sigmaI/netI 0.0344
_diffrn_reflns_limit_h_max 18
_diffrn_reflns_limit_h_min -17
_diffrn_reflns_limit_k_max 18
_diffrn_reflns_limit_k_min -18
_diffrn_reflns_limit_l_max 25
_diffrn_reflns_limit_l_min -25
_diffrn_reflns_number 40431
_diffrn_reflns_theta_max 26.99
_diffrn_reflns_theta_min 1.72
_diffrn_standards_decay_% 0
_diffrn_standards_interval_count ?
_diffrn_standards_interval_time ?
_diffrn_standards_number ?
_exptl_absorpt_coefficient_mu 0.091
_exptl_absorpt_correction_T_max 0.9865
_exptl_absorpt_correction_T_min 0.9393
_exptl_absorpt_correction_type multi-scan
_exptl_absorpt_process_details ?
_exptl_crystal_colour colorless
_exptl_crystal_density_diffrn 1.255
_exptl_crystal_density_meas ?
_exptl_crystal_density_method 'not measured'
_exptl_crystal_description ?
_exptl_crystal_F_000 1608
_exptl_crystal_size_max 0.70
_exptl_crystal_size_mid 0.40
_exptl_crystal_size_min 0.15
_refine_ls_extinction_coef ?
_refine_ls_extinction_method none
_refine_ls_goodness_of_fit_ref 1.031
_refine_ls_hydrogen_treatment mixed
_refine_ls_matrix_type full
_refine_ls_number_parameters 1011
_refine_ls_number_reflns 16975
_refine_ls_number_restraints 0
_refine_ls_restrained_S_all 1.031
_refine_ls_R_factor_all 0.0937
_refine_ls_R_factor_gt 0.0681
_refine_ls_shift/su_max 0.000
_refine_ls_shift/su_mean 0.000
_refine_ls_structure_factor_coef Fsqd
_refine_ls_weighting_details 'calc w=1/[\s^2^(Fo^2^)+(0.0900P)^2^+4.0000P] where P=(Fo^2^+2Fc^2^)/3'
_refine_ls_weighting_scheme calc
_refine_ls_wR_factor_gt 0.1774
_refine_ls_wR_factor_ref 0.1996
_reflns_number_gt 12267
_reflns_number_total 16975
_reflns_threshold_expression >2sigma(I)
_cod_database_code 7050373

loop_
_symmetry_equiv_pos_as_xyz
'x, y, z'
'-x, -y, -z'

loop_
_atom_site_label
_atom_site_type_symbol
_atom_site_fract_x
_atom_site_fract_y
_atom_site_fract_z
_atom_site_U_iso_or_equiv
_atom_site_adp_type
_atom_site_occupancy
_atom_site_symmetry_multiplicity
_atom_site_calc_flag
_atom_site_refinement_flags
_atom_site_disorder_assembly
_atom_site_disorder_group
C1 C 0.6156(3) -0.2337(3) 0.2098(2) 0.0830(13) Uani 1 1 d . . .
H1A H 0.5948 -0.2518 0.1700 0.124 Uiso 1 1 calc R . .
H1B H 0.5663 -0.2358 0.2483 0.124 Uiso 1 1 calc R . .
H1C H 0.6798 -0.2788 0.2184 0.124 Uiso 1 1 calc R . .
C2 C 0.6248(2) -0.1328(3) 0.19825(17) 0.0588(9) Uani 1 1 d . . .
H2A H 0.6756 -0.1303 0.1600 0.071 Uiso 1 1 calc R . .
H2B H 0.5608 -0.0870 0.1880 0.071 Uiso 1 1 calc R . .
C3 C 0.6713(2) -0.0171(2) 0.25055(14) 0.0434(6) Uani 1 1 d . . .
H3A H 0.6089 0.0356 0.2477 0.052 Uiso 1 1 calc R . .
H3B H 0.7172 -0.0133 0.2096 0.052 Uiso 1 1 calc R . .
C4 C 0.7176(2) -0.0094(2) 0.31204(14) 0.0421(6) Uani 1 1 d . . .
H4A H 0.6688 -0.0046 0.3525 0.051 Uiso 1 1 calc R . .
H4B H 0.7753 -0.0664 0.3182 0.051 Uiso 1 1 calc R . .
C5 C 0.79234(18) 0.09489(17) 0.35256(11) 0.0297(5) Uani 1 1 d . . .
C6 C 0.73434(17) 0.16284(17) 0.39735(11) 0.0293(5) Uani 1 1 d . . .
C7 C 0.77928(18) 0.18597(17) 0.44741(11) 0.0294(5) Uani 1 1 d . . .
H7A H 0.7407 0.2318 0.4785 0.035 Uiso 1 1 calc R . .
C8 C 0.87956(18) 0.14361(16) 0.45305(11) 0.0280(5) Uani 1 1 d . . .
C9 C 0.93563(18) 0.07563(17) 0.40762(11) 0.0292(5) Uani 1 1 d . . .
H9A H 1.0039 0.0458 0.4115 0.035 Uiso 1 1 calc R . .
C10 C 0.89312(18) 0.05065(16) 0.35658(11) 0.0294(5) Uani 1 1 d . . .
C11 C 0.95712(19) -0.02432(17) 0.30835(12) 0.0325(5) Uani 1 1 d . . .
H11A H 1.0271 -0.0373 0.3159 0.039 Uiso 1 1 calc R . .
H11B H 0.9396 -0.0846 0.3200 0.039 Uiso 1 1 calc R . .
C12 C 1.2340(8) 0.3127(6) 0.3641(5) 0.209(5) Uani 1 1 d . . .
H12A H 1.2151 0.3697 0.3907 0.313 Uiso 1 1 calc R . .
H12B H 1.2771 0.3224 0.3237 0.313 Uiso 1 1 calc R . .
H12C H 1.2695 0.2565 0.3906 0.313 Uiso 1 1 calc R . .
C13 C 1.1601(5) 0.2998(4) 0.3487(4) 0.134(3) Uani 1 1 d . . .
H13A H 1.1227 0.3603 0.3264 0.160 Uiso 1 1 calc R . .
H13B H 1.1188 0.2900 0.3907 0.160 Uiso 1 1 calc R . .
C14 C 1.0725(2) 0.2212(2) 0.29776(15) 0.0475(7) Uani 1 1 d . . .
H14A H 1.0345 0.2843 0.2789 0.057 Uiso 1 1 calc R . .
H14B H 1.0367 0.2082 0.3414 0.057 Uiso 1 1 calc R . .
C15 C 1.0813(2) 0.1436(2) 0.25093(14) 0.0415(6) Uani 1 1 d . . .
H15A H 1.1173 0.1553 0.2071 0.050 Uiso 1 1 calc R . .
H15B H 1.1167 0.0796 0.2700 0.050 Uiso 1 1 calc R . .
C16 C 0.96758(17) 0.08403(16) 0.20418(12) 0.0282(5) Uani 1 1 d . . .
C17 C 0.94996(17) 0.00009(16) 0.23462(12) 0.0289(5) Uani 1 1 d . . .
C18 C 0.92715(17) -0.06146(16) 0.19490(12) 0.0286(5) Uani 1 1 d . . .
H18A H 0.9171 -0.1198 0.2144 0.034 Uiso 1 1 calc R . .
C19 C 0.91895(17) -0.03855(16) 0.12707(12) 0.0283(5) Uani 1 1 d . . .
C20 C 0.93848(17) 0.04479(16) 0.09823(12) 0.0287(5) Uani 1 1 d . . .
H20A H 0.9350 0.0593 0.0517 0.034 Uiso 1 1 calc R . .
C21 C 0.96289(17) 0.10717(16) 0.13585(12) 0.0285(5) Uani 1 1 d . . .
C22 C 0.98139(18) 0.19792(17) 0.10254(12) 0.0308(5) Uani 1 1 d . . .
H22A H 0.9683 0.2021 0.0554 0.037 Uiso 1 1 calc R . .
H22B H 1.0525 0.1917 0.1021 0.037 Uiso 1 1 calc R . .
C23 C 0.5003(3) 0.1360(3) -0.0123(2) 0.0790(12) Uani 1 1 d . . .
H23A H 0.4572 0.0944 -0.0040 0.119 Uiso 1 1 calc R . .
H23B H 0.5435 0.1201 -0.0544 0.119 Uiso 1 1 calc R . .
H23C H 0.4596 0.2033 -0.0152 0.119 Uiso 1 1 calc R . .
C24 C 0.5627(2) 0.1208(2) 0.04408(17) 0.0540(8) Uani 1 1 d . . .
H24A H 0.5196 0.1294 0.0873 0.065 Uiso 1 1 calc R . .
H24B H 0.6085 0.0546 0.0445 0.065 Uiso 1 1 calc R . .
C25 C 0.6765(2) 0.17688(19) 0.08861(14) 0.0393(6) Uani 1 1 d . . .
H25A H 0.7283 0.1138 0.0871 0.047 Uiso 1 1 calc R . .
H25B H 0.6346 0.1797 0.1322 0.047 Uiso 1 1 calc R . .
C26 C 0.7240(2) 0.2570(2) 0.08075(14) 0.0428(6) Uani 1 1 d . . .
H26A H 0.7732 0.2493 0.0404 0.051 Uiso 1 1 calc R . .
H26B H 0.6733 0.3201 0.0767 0.051 Uiso 1 1 calc R . .
C27 C 0.81778(18) 0.31758(16) 0.14682(11) 0.0287(5) Uani 1 1 d . . .
C28 C 0.92118(18) 0.29160(16) 0.13368(11) 0.0282(5) Uani 1 1 d . . .
C29 C 0.97003(18) 0.35413(16) 0.14973(11) 0.0282(5) Uani 1 1 d . . .
H29A H 1.0402 0.3373 0.1410 0.034 Uiso 1 1 calc R . .
C30 C 0.91767(17) 0.44091(16) 0.17834(11) 0.0273(5) Uani 1 1 d . . .
C31 C 0.81479(18) 0.46611(16) 0.18914(11) 0.0283(5) Uani 1 1 d . . .
H31A H 0.7789 0.5263 0.2072 0.034 Uiso 1 1 calc R . .
C32 C 0.76282(18) 0.40551(16) 0.17416(11) 0.0287(5) Uani 1 1 d . . .
C33 C 0.65074(18) 0.43627(17) 0.18866(12) 0.0312(5) Uani 1 1 d . . .
H33A H 0.6230 0.4515 0.1454 0.037 Uiso 1 1 calc R . .
H33B H 0.6299 0.4964 0.2128 0.037 Uiso 1 1 calc R . .
C34 C 0.9141(7) 0.5357(7) 0.4276(6) 0.256(7) Uani 1 1 d . . .
H34A H 0.9837 0.5184 0.4354 0.384 Uiso 1 1 calc R . .
H34B H 0.8756 0.5916 0.4531 0.384 Uiso 1 1 calc R . .
H34C H 0.9089 0.5514 0.3798 0.384 Uiso 1 1 calc R . .
C35 C 0.8804(4) 0.4653(5) 0.4463(4) 0.137(3) Uani 1 1 d . . .
H35A H 0.8703 0.4609 0.4957 0.164 Uiso 1 1 calc R . .
H35B H 0.9311 0.4055 0.4314 0.164 Uiso 1 1 calc R . .
C36 C 0.8030(2) 0.4077(2) 0.37092(15) 0.0458(7) Uani 1 1 d . . .
H36A H 0.8399 0.3416 0.3854 0.055 Uiso 1 1 calc R . .
H36B H 0.8413 0.4280 0.3308 0.055 Uiso 1 1 calc R . .
C37 C 0.7019(2) 0.4105(2) 0.35509(16) 0.0459(7) Uani 1 1 d . . .
H37A H 0.6600 0.3985 0.3963 0.055 Uiso 1 1 calc R . .
H37B H 0.6684 0.4739 0.3343 0.055 Uiso 1 1 calc R . .
C38 C 0.63663(17) 0.32131(16) 0.28948(12) 0.0284(5) Uani 1 1 d . . .
C39 C 0.60420(17) 0.36523(16) 0.22899(12) 0.0283(5) Uani 1 1 d . . .
C40 C 0.52717(17) 0.34256(16) 0.20570(11) 0.0281(5) Uani 1 1 d . . .
H40A H 0.5028 0.3737 0.1656 0.034 Uiso 1 1 calc R . .
C41 C 0.48530(17) 0.27502(16) 0.24011(11) 0.0278(5) Uani 1 1 d . . .
C42 C 0.51903(17) 0.23299(17) 0.30039(12) 0.0293(5) Uani 1 1 d . . .
H42A H 0.4903 0.1873 0.3242 0.035 Uiso 1 1 calc R . .
C43 C 0.59323(17) 0.25588(17) 0.32658(11) 0.0293(5) Uani 1 1 d . . .
C44 C 0.62484(18) 0.20966(19) 0.39337(12) 0.0329(5) Uani 1 1 d . . .
H44A H 0.6005 0.2595 0.4268 0.039 Uiso 1 1 calc R . .
H44B H 0.5906 0.1604 0.4070 0.039 Uiso 1 1 calc R . .
C45 C 0.92519(17) 0.17387(16) 0.50567(11) 0.0272(5) Uani 1 1 d . . .
C46 C 0.90667(18) 0.25162(18) 0.60046(12) 0.0332(5) Uani 1 1 d . . .
C47 C 1.05970(18) 0.18426(18) 0.54733(12) 0.0320(5) Uani 1 1 d . . .
C48 C 0.88102(17) -0.09630(16) 0.08679(11) 0.0275(5) Uani 1 1 d . . .
C49 C 0.80565(18) -0.10299(17) -0.00291(12) 0.0306(5) Uani 1 1 d . . .
C50 C 0.84371(19) -0.23082(17) 0.07053(12) 0.0329(5) Uani 1 1 d . . .
C51 C 0.97105(17) 0.50207(16) 0.20204(11) 0.0268(5) Uani 1 1 d . . .
C52 C 1.11295(18) 0.52872(17) 0.21905(12) 0.0320(5) Uani 1 1 d . . .
C53 C 0.96569(18) 0.63305(17) 0.25544(12) 0.0311(5) Uani 1 1 d . . .
C54 C 0.41509(17) 0.23944(17) 0.20976(11) 0.0277(5) Uani 1 1 d . . .
C55 C 0.35494(18) 0.11725(18) 0.19743(12) 0.0330(5) Uani 1 1 d . . .
C56 C 0.31371(18) 0.25289(18) 0.13066(12) 0.0327(5) Uani 1 1 d . . .
O1 O 0.65237(15) -0.10801(15) 0.25750(11) 0.0509(5) Uani 1 1 d . . .
O2 O 0.74781(13) 0.07534(12) 0.30082(8) 0.0351(4) Uani 1 1 d . . .
O3 O 0.61794(16) 0.18798(15) 0.03577(11) 0.0515(5) Uani 1 1 d . . .
O4 O 0.77096(13) 0.24980(12) 0.13931(9) 0.0339(4) Uani 1 1 d . . .
O5 O 0.7895(2) 0.4702(2) 0.42213(18) 0.0980(11) Uani 1 1 d . . .
O6 O 0.71871(12) 0.33685(12) 0.30983(9) 0.0341(4) Uani 1 1 d . . .
O7 O 1.16758(19) 0.22314(19) 0.30652(12) 0.0677(7) Uani 1 1 d . . .
O8 O 0.98141(13) 0.14935(12) 0.24428(8) 0.0331(4) Uani 1 1 d . . .
N1 N 0.86237(15) 0.22243(15) 0.55506(10) 0.0340(5) Uani 1 1 d . . .
N2 N 1.00475(15) 0.23521(15) 0.59867(10) 0.0324(4) Uani 1 1 d . . .
N3 N 1.02379(15) 0.15180(15) 0.49881(10) 0.0316(4) Uani 1 1 d . . .
N4 N 0.84831(18) 0.2990(2) 0.65135(12) 0.0511(7) Uani 1 1 d . . .
H4C H 0.8743 0.3184 0.6823 0.061 Uiso 1 1 calc R . .
H4D H 0.7837 0.3110 0.6540 0.061 Uiso 1 1 calc R . .
N5 N 1.15800(17) 0.16439(19) 0.54383(12) 0.0483(6) Uani 1 1 d . . .
H5A H 1.1841 0.1845 0.5744 0.058 Uiso 1 1 calc R . .
H5B H 1.1966 0.1312 0.5110 0.058 Uiso 1 1 calc R . .
N6 N 1.06996(15) 0.46939(14) 0.19623(10) 0.0319(4) Uani 1 1 d . . .
N7 N 1.06472(15) 0.60953(15) 0.25091(10) 0.0334(5) Uani 1 1 d . . .
N8 N 0.91459(15) 0.58413(14) 0.22881(10) 0.0313(4) Uani 1 1 d . . .
N9 N 1.21259(16) 0.50409(16) 0.21014(12) 0.0427(5) Uani 1 1 d . . .
H9B H 1.2433 0.5404 0.2250 0.051 Uiso 1 1 calc R . .
H9C H 1.2470 0.4517 0.1895 0.051 Uiso 1 1 calc R . .
N10 N 0.91266(17) 0.71054(16) 0.28898(12) 0.0408(5) Uani 1 1 d . . .
H10A H 0.9429 0.7442 0.3072 0.049 Uiso 1 1 calc R . .
H10B H 0.8475 0.7278 0.2928 0.049 Uiso 1 1 calc R . .
N11 N 0.41172(15) 0.15095(15) 0.23058(10) 0.0320(4) Uani 1 1 d . . .
N12 N 0.30727(16) 0.16344(15) 0.14589(10) 0.0352(5) Uani 1 1 d . . .
N13 N 0.36570(15) 0.29589(14) 0.16212(10) 0.0313(4) Uani 1 1 d . . .
N14 N 0.34891(18) 0.02858(17) 0.21556(12) 0.0451(6) Uani 1 1 d . . .
H14C H 0.3147 0.0031 0.1938 0.054 Uiso 1 1 calc R . .
H14D H 0.3792 -0.0041 0.2492 0.054 Uiso 1 1 calc R . .
N15 N 0.26638(18) 0.30177(16) 0.08009(11) 0.0425(5) Uani 1 1 d . . .
H15C H 0.2330 0.2753 0.0584 0.051 Uiso 1 1 calc R . .
H15D H 0.2686 0.3605 0.0684 0.051 Uiso 1 1 calc R . .
N16 N 0.84344(15) -0.05091(14) 0.03165(10) 0.0320(4) Uani 1 1 d . . .
N17 N 0.80528(16) -0.19401(14) 0.01360(10) 0.0325(4) Uani 1 1 d . . .
N18 N 0.88329(16) -0.18547(14) 0.10937(10) 0.0333(5) Uani 1 1 d . . .
N19 N 0.76546(18) -0.06013(16) -0.05775(11) 0.0420(5) Uani 1 1 d . . .
H19A H 0.7398 -0.0914 -0.0818 0.050 Uiso 1 1 calc R . .
H19B H 0.7646 -0.0006 -0.0698 0.050 Uiso 1 1 calc R . .
N20 N 0.8428(2) -0.32005(16) 0.09104(12) 0.0489(6) Uani 1 1 d . . .
H20B H 0.8176 -0.3523 0.0674 0.059 Uiso 1 1 calc R . .
H20C H 0.8674 -0.3465 0.1281 0.059 Uiso 1 1 calc R . .
O9 O 1.27050(17) 0.88335(15) 0.16295(15) 0.0704(7) Uani 1 1 d . . .
O10 O 1.26674(19) 0.69253(16) 0.17692(16) 0.0738(8) Uani 1 1 d . . .
C57 C 1.1826(3) 0.8563(3) 0.1696(5) 0.151(3) Uani 1 1 d . . .
H57A H 1.1500 0.8690 0.2157 0.181 Uiso 1 1 calc R . .
H57B H 1.1382 0.9004 0.1393 0.181 Uiso 1 1 calc R . .
C58 C 1.1860(4) 0.7705(3) 0.1584(4) 0.122(2) Uani 1 1 d . . .
H58A H 1.1842 0.7681 0.1098 0.146 Uiso 1 1 calc R . .
H58B H 1.1246 0.7589 0.1815 0.146 Uiso 1 1 calc R . .
C59 C 1.3502(3) 0.8043(3) 0.1817(5) 0.142(3) Uani 1 1 d . . .
H59A H 1.4122 0.8157 0.1593 0.170 Uiso 1 1 calc R . .
H59B H 1.3512 0.8064 0.2303 0.170 Uiso 1 1 calc R . .
C60 C 1.3543(4) 0.7197(3) 0.1705(5) 0.148(3) Uani 1 1 d . . .
H60A H 1.3987 0.6757 0.2009 0.177 Uiso 1 1 calc R . .
H60B H 1.3871 0.7071 0.1244 0.177 Uiso 1 1 calc R . .
O11 O 1.29773(17) 0.03735(19) 0.44655(12) 0.0648(6) Uani 1 1 d . . .
O12 O 1.39384(18) -0.08817(17) 0.34422(11) 0.0617(6) Uani 1 1 d . . .
C61 C 1.2443(3) -0.0005(3) 0.4082(2) 0.0752(11) Uani 1 1 d . . .
H61A H 1.2223 0.0456 0.3705 0.090 Uiso 1 1 calc R . .
H61B H 1.1845 -0.0085 0.4364 0.090 Uiso 1 1 calc R . .
C62 C 1.3039(4) -0.0933(3) 0.3820(2) 0.0908(15) Uani 1 1 d . . .
H62A H 1.3191 -0.1413 0.4198 0.109 Uiso 1 1 calc R . .
H62B H 1.2650 -0.1151 0.3534 0.109 Uiso 1 1 calc R . .
C63 C 1.3853(3) 0.0445(4) 0.4070(2) 0.0981(17) Uani 1 1 d . . .
H63A H 1.4239 0.0694 0.4340 0.118 Uiso 1 1 calc R . .
H63B H 1.3676 0.0908 0.3687 0.118 Uiso 1 1 calc R . .
C64 C 1.4463(3) -0.0477(5) 0.3823(2) 0.1076(19) Uani 1 1 d . . .
H64A H 1.5059 -0.0393 0.3542 0.129 Uiso 1 1 calc R . .
H64B H 1.4684 -0.0925 0.4206 0.129 Uiso 1 1 calc R . .
O13 O 0.3720(2) 0.6273(3) 0.33794(15) 0.0920(10) Uani 1 1 d . . .
O14 O 0.4407(4) 0.4793(3) 0.4309(2) 0.1219(13) Uani 1 1 d . . .
C65 C 0.4264(4) 0.6351(4) 0.3876(4) 0.125(2) Uani 1 1 d . . .
H65A H 0.4073 0.7030 0.3996 0.150 Uiso 1 1 calc R . .
H65B H 0.4978 0.6156 0.3705 0.150 Uiso 1 1 calc R . .
C66 C 0.4104(6) 0.5770(4) 0.4453(3) 0.153(3) Uani 1 1 d . . .
H66A H 0.4478 0.5863 0.4805 0.183 Uiso 1 1 calc R . .
H66B H 0.3391 0.5968 0.4627 0.183 Uiso 1 1 calc R . .
C67 C 0.3976(5) 0.5308(6) 0.3240(4) 0.151(4) Uani 1 1 d . . .
H67A H 0.4681 0.5090 0.3050 0.181 Uiso 1 1 calc R . .
H67B H 0.3573 0.5233 0.2901 0.181 Uiso 1 1 calc R . .
C68 C 0.3823(5) 0.4703(4) 0.3838(6) 0.162(4) Uani 1 1 d . . .
H68A H 0.3116 0.4905 0.4026 0.195 Uiso 1 1 calc R . .
H68B H 0.4005 0.4025 0.3720 0.195 Uiso 1 1 calc R . .
O15 O 1.2051(3) 0.4712(2) -0.01560(15) 0.0955(11) Uani 1 1 d . . .
H15 H 1.253(3) 0.502(3) -0.015(3) 0.143 Uiso 1 1 calc R . .
C69 C 1.1135(4) 0.5268(3) 0.0186(2) 0.0794(12) Uani 1 1 d . . .
H69A H 1.0889 0.4849 0.0533 0.095 Uiso 1 1 calc R . .
H69B H 1.0642 0.5494 -0.0137 0.095 Uiso 1 1 calc R . .
C70 C 1.1210(3) 0.6113(3) 0.05060(19) 0.0700(10) Uani 1 1 d . . .
H70A H 1.0566 0.6439 0.0749 0.105 Uiso 1 1 calc R . .
H70B H 1.1403 0.6559 0.0162 0.105 Uiso 1 1 calc R . .
H70C H 1.1709 0.5899 0.0819 0.105 Uiso 1 1 calc R . .
O16 O 0.70832(18) -0.22147(18) 0.37012(14) 0.0651(6) Uani 1 1 d . . .
H16 H 0.683(2) -0.186(3) 0.331(2) 0.098 Uiso 1 1 calc R . .
C71 C 0.6497(3) -0.2817(3) 0.3965(3) 0.0844(13) Uani 1 1 d . . .
H71A H 0.6842 -0.3484 0.3837 0.101 Uiso 1 1 calc R . .
H71B H 0.5858 -0.2601 0.3775 0.101 Uiso 1 1 calc R . .
C72 C 0.6313(5) -0.2788(5) 0.4698(3) 0.133(2) Uani 1 1 d . . .
H72A H 0.5853 -0.3155 0.4870 0.199 Uiso 1 1 calc R . .
H72B H 0.6024 -0.2120 0.4824 0.199 Uiso 1 1 calc R . .
H72C H 0.6939 -0.3070 0.4888 0.199 Uiso 1 1 calc R . .
C73 C 1.5005(4) 0.4810(4) -0.0673(3) 0.0375(11) Uiso 0.50 1 d P . .
C74 C 1.5409(6) 0.5725(5) 0.0132(4) 0.0450(15) Uiso 0.50 1 d P . .
C75 C 1.4037(5) 0.5185(5) -0.0183(3) 0.0448(14) Uiso 0.50 1 d P . .
C76 C 1.4173(6) 0.5642(6) 0.0382(4) 0.071(2) Uiso 0.50 1 d P . .
C77 C 1.5842(6) 0.4952(6) -0.0478(4) 0.0678(19) Uiso 0.50 1 d P . .
C78 C 1.5136(11) 0.5747(10) 0.0356(7) 0.109(4) Uiso 0.50 1 d P . .
C79 C 1.5893(17) 0.5175(17) 0.0040(11) 0.173(8) Uiso 0.50 1 d P . .
